data_7225148
loop_
_publ_author_name
'Xie, Kai-Ping'
'Xu, Wei-Jian'
'He, Chun-Ting'
'Huang, Bo'
'Du, Zi-Yi'
'Su, Yu-Jun'
'Zhang, Wei-Xiong'
'Chen, Xiao-Ming'

_publ_section_title
;
 Order--disorder phase transition in the first thiocyanate-bridged double
 perovskite-type coordination polymer: [NH4]2[NiCd(SCN)6]
;
_journal_issue 24
_journal_name_full CrystEngComm
_journal_page_first 4495
_journal_paper_doi 10.1039/C6CE00898D
_journal_volume 18
_journal_year 2016
_chemical_formula_moiety '0.5(C12 Cd2 N12 Ni2 S12), 2(H4 N)'
_chemical_formula_sum 'C6 H8 Cd N8 Ni S6'
_chemical_formula_weight 555.67
_space_group_crystal_system monoclinic
_space_group_IT_number 14
_space_group_name_Hall '-P 2yn'
_space_group_name_H-M_alt 'P 1 21/n 1'
_symmetry_space_group_name_Hall '-P 2yn'
_symmetry_space_group_name_H-M 'P 1 21/n 1'
_atom_sites_solution_hydrogens difmap
_atom_sites_solution_primary direct
_audit_creation_date 2016-03-20
_audit_creation_method
;
Olex2 1.2
(compiled 2016.02.19 svn.r3266 for OlexSys, GUI svn.r5155)
;
_audit_update_record
;
2016-04-14 deposited with the CCDC.
2016-05-09 downloaded from the CCDC.
;
_cell_angle_alpha 90
_cell_angle_beta 93.283(6)
_cell_angle_gamma 90
_cell_formula_units_Z 2
_cell_length_a 8.7174(19)
_cell_length_b 8.617(2)
_cell_length_c 12.019(3)
_cell_measurement_reflns_used 2275
_cell_measurement_temperature 90
_cell_measurement_theta_max 27.5
_cell_measurement_theta_min 3.3
_cell_volume 901.4(4)
_computing_cell_refinement
;
CrystalClear-SM Expert 2.1 b28 (Rigaku, 2013)
;
_computing_data_collection
;
CrystalClear-SM Expert 2.1 b28 (Rigaku, 2013)
;
_computing_data_reduction
;
CrystalClear-SM Expert 2.1 b28 (Rigaku, 2013)
;
_computing_molecular_graphics 'Olex2 (Dolomanov et al., 2009)'
_computing_publication_material 'Olex2 (Dolomanov et al., 2009)'
_computing_structure_refinement 'ShelXL (Sheldrick, 2015)'
_computing_structure_solution 'ShelXS (Sheldrick, 2008)'
_diffrn_ambient_temperature 90
_diffrn_detector PILT
_diffrn_detector_area_resol_mean 5.8140
_diffrn_measured_fraction_theta_full 0.989
_diffrn_measured_fraction_theta_max 0.986
_diffrn_measurement_details
;
scan:
    Number of images: 282
               Slice: -63.0000 - 78.0000
         Image width: 0.5000
            Exp time: 100.0000
       Rotation axis: Omega
               Omega: 0.0000
               Kappa: 0.0000
                 Phi: 108.0000
                 XTD: 45.2202
              2theta: 13.2015
scan:
    Number of images: 122
               Slice: -12.0000 - 49.0000
         Image width: 0.5000
            Exp time: 100.0000
       Rotation axis: Omega
               Omega: 0.0000
               Kappa: 72.0000
                 Phi: -36.0000
                 XTD: 45.2202
              2theta: 13.2015
scan:
    Number of images: 142
               Slice: -11.0000 - 60.0000
         Image width: 0.5000
            Exp time: 100.0000
       Rotation axis: Omega
               Omega: 0.0000
               Kappa: 72.0000
                 Phi: 108.0000
                 XTD: 45.2202
              2theta: 13.2015
scan:
    Number of images: 122
               Slice: -25.0000 - 36.0000
         Image width: 0.5000
            Exp time: 100.0000
       Rotation axis: Omega
               Omega: 0.0000
               Kappa: -72.0000
                 Phi: -108.0000
                 XTD: 45.2202
              2theta: 13.2015
scan:
    Number of images: 29
               Slice: -51.0000 - -36.5000
         Image width: 0.5000
            Exp time: 100.0000
       Rotation axis: Omega
               Omega: 0.0000
               Kappa: 0.0000
                 Phi: 36.0000
                 XTD: 45.2202
              2theta: 13.2015
;
_diffrn_measurement_device
;
AFC12 (Right): Kappa 3 circle
;
_diffrn_measurement_device_type
;
Rigaku Pilatus 300K
;
_diffrn_measurement_method 'profile data from \w-scans'
_diffrn_measurement_specimen_support Fiber
_diffrn_orient_matrix_type d*Trek
_diffrn_orient_matrix_UB_11 0.055666
_diffrn_orient_matrix_UB_12 -0.090752
_diffrn_orient_matrix_UB_13 -0.043536
_diffrn_orient_matrix_UB_21 -0.086749
_diffrn_orient_matrix_UB_22 -0.017178
_diffrn_orient_matrix_UB_23 -0.075110
_diffrn_orient_matrix_UB_31 0.040126
_diffrn_orient_matrix_UB_32 0.045697
_diffrn_orient_matrix_UB_33 -0.056795
_diffrn_radiation_monochromator Confocal
_diffrn_radiation_type MoK\a
_diffrn_radiation_wavelength 0.71073
_diffrn_reflns_av_R_equivalents 0.0826
_diffrn_reflns_av_unetI/netI 0.0846
_diffrn_reflns_Laue_measured_fraction_full 0.989
_diffrn_reflns_Laue_measured_fraction_max 0.986
_diffrn_reflns_limit_h_max 11
_diffrn_reflns_limit_h_min -11
_diffrn_reflns_limit_k_max 11
_diffrn_reflns_limit_k_min -10
_diffrn_reflns_limit_l_max 15
_diffrn_reflns_limit_l_min -14
_diffrn_reflns_number 6651
_diffrn_reflns_point_group_measured_fraction_full 0.989
_diffrn_reflns_point_group_measured_fraction_max 0.986
_diffrn_reflns_theta_full 26.000
_diffrn_reflns_theta_max 27.514
_diffrn_reflns_theta_min 3.327
_diffrn_source MicroMax003_Mo
_diffrn_source_current 0.6
_diffrn_source_power 0.0
_diffrn_source_voltage 50.0
_exptl_absorpt_coefficient_mu 2.923
_exptl_absorpt_correction_type none
_exptl_crystal_colour blue
_exptl_crystal_density_diffrn 2.047
_exptl_crystal_density_method 'not measured'
_exptl_crystal_description Prism
_exptl_crystal_F_000 544
_exptl_crystal_size_max 0.28
_exptl_crystal_size_mid 0.25
_exptl_crystal_size_min 0.22
_refine_diff_density_max 2.312
_refine_diff_density_min -1.551
_refine_diff_density_rms 0.246
_refine_ls_extinction_coef 0.0142(11)
_refine_ls_extinction_expression Fc^*^=kFc[1+0.001xFc^2^\l^3^/sin(2\q)]^-1/4^
_refine_ls_extinction_method 'SHELXL-2014/7 (Sheldrick 2014'
_refine_ls_goodness_of_fit_ref 0.965
_refine_ls_hydrogen_treatment constr
_refine_ls_matrix_type full
_refine_ls_number_parameters 104
_refine_ls_number_reflns 2042
_refine_ls_number_restraints 0
_refine_ls_restrained_S_all 0.965
_refine_ls_R_factor_all 0.0520
_refine_ls_R_factor_gt 0.0457
_refine_ls_shift/su_max 0.000
_refine_ls_shift/su_mean 0.000
_refine_ls_structure_factor_coef Fsqd
_refine_ls_weighting_details 'w=1/[\s^2^(Fo^2^)+(0.0380P)^2^] where P=(Fo^2^+2Fc^2^)/3'
_refine_ls_weighting_scheme calc
_refine_ls_wR_factor_gt 0.1007
_refine_ls_wR_factor_ref 0.1037
_reflns_Friedel_coverage 0.000
_reflns_number_gt 1644
_reflns_number_total 2042
_reflns_threshold_expression 'I > 2\s(I)'
_cod_data_source_file c6ce00898d4.cif
_cod_data_source_block 90k
_cod_depositor_comments
;
The following automatic conversions were performed:

'_exptl_absorpt_correction_type' value 'None' changed to 'none'
according to
/usr/data/users/saulius/crontab/automatic-downloads/rss-feeds/RSC/lib/dictionaries/cif_core.dic
dictionary named 'cif_core.dic' version 2.4.2 from 2011-04-26.

Automatic conversion script
Id: cif_fix_values 4268 2015-11-12 08:31:59Z antanas 

 Adding full bibliography for 7225148--7225149.cif.
;
_cod_original_cell_volume 901.4(3)
_cod_database_code 7225148
_shelx_space_group_comment
;
The symmetry employed for this shelxl refinement is uniquely defined
by the following loop, which should always be used as a source of
symmetry information in preference to the above space-group names.
They are only intended as comments.
;
_olex2_refinement_description
;
1. Fixed Uiso
 At 1.2 times of:
  All N(H,H,H,H) groups
2.a Riding coordinates:
 N4(H4A,H4B,H4C,H4D)
;
_shelx_shelxl_version_number 2014/7
_olex2_submission_special_instructions 'No special instructions were received'

loop_
_space_group_symop_operation_xyz
'x, y, z'
'-x+1/2, y+1/2, -z+1/2'
'-x, -y, -z'
'x-1/2, -y-1/2, z-1/2'

loop_
_atom_site_label
_atom_site_type_symbol
_atom_site_fract_x
_atom_site_fract_y
_atom_site_fract_z
_atom_site_U_iso_or_equiv
_atom_site_adp_type
_atom_site_occupancy
_atom_site_site_symmetry_order
_atom_site_calc_flag
_atom_site_refinement_flags_posn
_atom_site_refinement_flags_adp
_atom_site_refinement_flags_occupancy
Cd1 Cd 0.5000 0.5000 0.5000 0.01006(16) Uani 1 2 d S T P
Ni1 Ni 0.0000 1.0000 0.5000 0.0090(2) Uani 1 2 d S T P
S1 S 0.28203(12) 0.55036(13) 0.64731(9) 0.0135(3) Uani 1 1 d . . .
S2 S 0.73777(12) 0.56752(13) 0.64749(9) 0.0150(3) Uani 1 1 d . . .
S3 S 0.51241(12) 0.20249(12) 0.56717(10) 0.0160(3) Uani 1 1 d . . .
N1 N 0.1065(4) 0.7941(4) 0.5489(3) 0.0151(8) Uani 1 1 d . . .
N2 N 0.5892(4) 0.5222(4) 0.8460(3) 0.0155(8) Uani 1 1 d . . .
N3 N 0.1999(4) 0.1183(4) 0.5523(3) 0.0141(8) Uani 1 1 d . . .
C1 C 0.1769(5) 0.6927(5) 0.5874(3) 0.0123(9) Uani 1 1 d . . .
C2 C 0.6513(5) 0.5370(5) 0.7655(4) 0.0120(9) Uani 1 1 d . . .
C3 C 0.3269(5) 0.1557(5) 0.5579(3) 0.0122(9) Uani 1 1 d . . .
N4 N 0.0192(4) 0.3626(5) 0.7730(3) 0.0239(9) Uani 1 1 d . . .
H4A H 0.0969 0.4082 0.7427 0.029 Uiso 1 1 d R . .
H4B H 0.0396 0.2629 0.7790 0.029 Uiso 1 1 d R . .
H4C H 0.0103 0.4027 0.8397 0.029 Uiso 1 1 d R . .
H4D H -0.0693 0.3735 0.7347 0.029 Uiso 1 1 d R . .

loop_
_atom_site_aniso_label
_atom_site_aniso_U_11
_atom_site_aniso_U_22
_atom_site_aniso_U_33
_atom_site_aniso_U_23
_atom_site_aniso_U_13
_atom_site_aniso_U_12
Cd1 0.0109(2) 0.0105(3) 0.0086(3) -0.00058(15) -0.00077(18) 0.00006(15)
Ni1 0.0086(4) 0.0106(4) 0.0079(4) 0.0008(3) 0.0002(3) -0.0001(3)
S1 0.0138(5) 0.0156(6) 0.0113(6) 0.0031(4) 0.0014(4) 0.0032(4)
S2 0.0122(5) 0.0237(6) 0.0091(6) 0.0015(4) -0.0004(4) -0.0023(4)
S3 0.0102(5) 0.0123(5) 0.0249(7) 0.0035(5) -0.0032(4) -0.0010(4)
N1 0.0135(18) 0.0142(19) 0.018(2) 0.0039(15) 0.0023(15) 0.0009(14)
N2 0.0115(18) 0.0205(19) 0.014(2) -0.0036(15) -0.0026(16) -0.0014(14)
N3 0.0136(18) 0.018(2) 0.0108(19) 0.0010(15) -0.0012(15) -0.0019(14)
C1 0.013(2) 0.015(2) 0.009(2) -0.0021(17) 0.0034(17) -0.0019(16)
C2 0.0085(19) 0.0124(19) 0.015(2) -0.0011(17) -0.0019(17) 0.0003(16)
C3 0.017(2) 0.011(2) 0.008(2) -0.0009(16) -0.0007(17) 0.0003(16)
N4 0.018(2) 0.018(2) 0.036(3) 0.0067(19) 0.0023(18) -0.0039(15)

loop_
_atom_type_symbol
_atom_type_description
_atom_type_scat_dispersion_real
_atom_type_scat_dispersion_imag
_atom_type_scat_source
C C 0.0033 0.0016 'International Tables Vol C Tables 4.2.6.8 and 6.1.1.4'
H H 0.0000 0.0000 'International Tables Vol C Tables 4.2.6.8 and 6.1.1.4'
Cd Cd -0.8075 1.2024 'International Tables Vol C Tables 4.2.6.8 and 6.1.1.4'
N N 0.0061 0.0033 'International Tables Vol C Tables 4.2.6.8 and 6.1.1.4'
Ni Ni 0.3393 1.1124 'International Tables Vol C Tables 4.2.6.8 and 6.1.1.4'
S S 0.1246 0.1234 'International Tables Vol C Tables 4.2.6.8 and 6.1.1.4'

loop_
_geom_angle_atom_site_label_1
_geom_angle_atom_site_label_2
_geom_angle_atom_site_label_3
_geom_angle
_geom_angle_site_symmetry_1
_geom_angle_site_symmetry_3
S1 Cd1 S1 180.0 3_666 .
S1 Cd1 S2 85.59(4) 3_666 .
S1 Cd1 S2 94.41(4) . .
S1 Cd1 S2 94.41(4) 3_666 3_666
S1 Cd1 S2 85.59(4) . 3_666
S2 Cd1 S2 180.0 . 3_666
S3 Cd1 S1 88.52(3) 3_666 3_666
S3 Cd1 S1 91.48(3) 3_666 .
S3 Cd1 S1 91.48(3) . 3_666
S3 Cd1 S1 88.52(3) . .
S3 Cd1 S2 90.45(3) 3_666 .
S3 Cd1 S2 89.55(3) 3_666 3_666
S3 Cd1 S2 89.55(3) . .
S3 Cd1 S2 90.45(3) . 3_666
S3 Cd1 S3 180.0 3_666 .
N1 Ni1 N1 180.00(17) 3_576 .
N1 Ni1 N3 88.86(14) 3_576 3_566
N1 Ni1 N3 91.14(14) . 3_566
N1 Ni1 N3 88.86(14) . 1_565
N1 Ni1 N3 91.14(14) 3_576 1_565
N2 Ni1 N1 89.36(14) 4_575 .
N2 Ni1 N1 90.64(14) 2_556 .
N2 Ni1 N1 90.64(14) 4_575 3_576
N2 Ni1 N1 89.36(14) 2_556 3_576
N2 Ni1 N2 180.0 4_575 2_556
N2 Ni1 N3 92.03(14) 2_556 1_565
N2 Ni1 N3 87.97(15) 4_575 1_565
N2 Ni1 N3 92.03(14) 4_575 3_566
N2 Ni1 N3 87.97(15) 2_556 3_566
N3 Ni1 N3 180.0 3_566 1_565
C1 S1 Cd1 102.97(14) . .
C2 S2 Cd1 99.00(16) . .
C3 S3 Cd1 100.88(15) . .
C1 N1 Ni1 170.1(4) . .
C2 N2 Ni1 173.8(4) . 2_546
C3 N3 Ni1 159.8(3) . 1_545
N1 C1 S1 177.7(4) . .
N2 C2 S2 177.1(4) . .
N3 C3 S3 177.8(4) . .
H4A N4 H4B 108.2 . .
H4A N4 H4C 108.2 . .
H4A N4 H4D 114.1 . .
H4B N4 H4C 109.7 . .
H4B N4 H4D 108.3 . .
H4C N4 H4D 108.4 . .

loop_
_geom_bond_atom_site_label_1
_geom_bond_atom_site_label_2
_geom_bond_distance
_geom_bond_site_symmetry_2
Cd1 S1 2.7054(11) 3_666
Cd1 S1 2.7054(11) .
Cd1 S2 2.7122(12) .
Cd1 S2 2.7122(12) 3_666
Cd1 S3 2.6881(12) 3_666
Cd1 S3 2.6881(12) .
Ni1 N1 2.072(4) .
Ni1 N1 2.072(4) 3_576
Ni1 N2 2.058(4) 4_575
Ni1 N2 2.058(4) 2_556
Ni1 N3 2.084(4) 3_566
Ni1 N3 2.084(4) 1_565
S1 C1 1.669(4) .
S2 C2 1.665(5) .
S3 C3 1.664(4) .
N1 C1 1.150(5) .
N2 Ni1 2.058(4) 2_546
N2 C2 1.142(6) .
N3 Ni1 2.084(4) 1_545
N3 C3 1.152(5) .
N4 H4A 0.8800 .
N4 H4B 0.8802 .
N4 H4C 0.8800 .
N4 H4D 0.8800 .

loop_
_geom_hbond_atom_site_label_D
_geom_hbond_atom_site_label_H
_geom_hbond_atom_site_label_A
_geom_hbond_distance_DH
_geom_hbond_distance_HA
_geom_hbond_distance_DA
_geom_hbond_angle_DHA
_geom_hbond_site_symmetry_A
N4 H4A S1 0.88 2.37 3.248(4) 172.5 .
N4 H4B S1 0.88 2.53 3.312(4) 148.6 2_546
N4 H4D S2 0.88 2.55 3.315(4) 145.2 1_455
